data_4344462
loop_
_publ_author_name
'Brown, Jessie L.'
'Davis, Benjamin L.'
'Scott, Brian L.'
'Gaunt, Andrew J.'

_publ_section_title
;
 Early-Lanthanide(III) Acetonitrile-Solvento Adducts with Iodide and
 Noncoordinating Anions.
;
_journal_issue 24
_journal_name_full 'Inorganic chemistry'
_journal_page_first 11958
_journal_page_last 11968
_journal_paper_doi 10.1021/acs.inorgchem.5b02291
_journal_volume 54
_journal_year 2015
_chemical_formula_sum 'C20 H30 I6 La2 N10'
_chemical_formula_weight 1449.76
_chemical_name_systematic
; 
 ? 
;
_space_group_IT_number 2
_symmetry_cell_setting triclinic
_symmetry_space_group_name_Hall '-P 1'
_symmetry_space_group_name_H-M 'P -1'
_atom_sites_solution_hydrogens geom
_atom_sites_solution_primary direct
_atom_sites_solution_secondary difmap
_audit_creation_method SHELXL-97
_cell_angle_alpha 79.370(1)
_cell_angle_beta 74.665(1)
_cell_angle_gamma 89.630(1)
_cell_formula_units_Z 2
_cell_length_a 10.5894(8)
_cell_length_b 13.9459(10)
_cell_length_c 15.5902(11)
_cell_measurement_temperature 100(1)
_cell_volume 2180.1(3)
_computing_cell_refinement 'APEX2 V.2014.7-1 (Bruker AXS, 2014)'
_computing_data_collection 'APEX2 V.2014.7-1 (Bruker AXS, 2014)'
_computing_data_reduction 'SAINT, v. 8.34A (Bruker AXS, 2013)'
_computing_molecular_graphics 'SHELXTL, v. 6.14, (Bruker AXS, 2000)'
_computing_publication_material 'SHELXTL, v. 6.14, (Bruker AXS, 2000)'
_computing_structure_refinement 'SHELXL-97 (Sheldrick, 1997)'
_computing_structure_solution 'SHELXS-97 (Sheldrick, 1990)'
_diffrn_ambient_temperature 100(1)
_diffrn_measured_fraction_theta_full 0.988
_diffrn_measured_fraction_theta_max 0.932
_diffrn_measurement_device_type 'Bruker D8 Quest with CMOS detector'
_diffrn_measurement_method '\w scans'
_diffrn_radiation_monochromator 'Bruker Triumph curved graphite'
_diffrn_radiation_source 'fine-focus sealed tube'
_diffrn_radiation_type MoK\a
_diffrn_radiation_wavelength 0.71073
_diffrn_reflns_av_R_equivalents 0.0269
_diffrn_reflns_av_sigmaI/netI 0.0315
_diffrn_reflns_limit_h_max 16
_diffrn_reflns_limit_h_min -16
_diffrn_reflns_limit_k_max 22
_diffrn_reflns_limit_k_min -22
_diffrn_reflns_limit_l_max 25
_diffrn_reflns_limit_l_min -24
_diffrn_reflns_number 50625
_diffrn_reflns_theta_full 25.00
_diffrn_reflns_theta_max 35.28
_diffrn_reflns_theta_min 2.21
_diffrn_standards_decay_% 0
_diffrn_standards_interval_count 0
_diffrn_standards_interval_time 0
_diffrn_standards_number 0
_exptl_absorpt_coefficient_mu 6.204
_exptl_absorpt_correction_T_max 0.5759
_exptl_absorpt_correction_T_min 0.4014
_exptl_absorpt_correction_type multi-scan
_exptl_absorpt_process_details 'SADABS v. 2014/3 (Bruker AXS, 2013)'
_exptl_crystal_colour colorless
_exptl_crystal_density_diffrn 2.209
_exptl_crystal_density_method 'not measured'
_exptl_crystal_description block
_exptl_crystal_F_000 1304
_exptl_crystal_size_max 0.18
_exptl_crystal_size_mid 0.18
_exptl_crystal_size_min 0.10
_refine_diff_density_max 3.530
_refine_diff_density_min -3.021
_refine_diff_density_rms 0.209
_refine_ls_extinction_method none
_refine_ls_goodness_of_fit_ref 1.095
_refine_ls_hydrogen_treatment mixed
_refine_ls_matrix_type full
_refine_ls_number_parameters 468
_refine_ls_number_reflns 18272
_refine_ls_number_restraints 86
_refine_ls_restrained_S_all 1.096
_refine_ls_R_factor_all 0.0518
_refine_ls_R_factor_gt 0.0439
_refine_ls_shift/su_max 0.008
_refine_ls_shift/su_mean 0.000
_refine_ls_structure_factor_coef Fsqd
_refine_ls_weighting_details 'calc w=1/[\s^2^(Fo^2^)+(0.0106P)^2^+18.6600P] where P=(Fo^2^+2Fc^2^)/3'
_refine_ls_weighting_scheme calc
_refine_ls_wR_factor_gt 0.0900
_refine_ls_wR_factor_ref 0.0927
_reflns_number_gt 16052
_reflns_number_total 18272
_reflns_threshold_expression >2sigma(I)
_cod_data_source_file ic5b02291_si_002.cif
_cod_data_source_block Complex_4
_cod_depositor_comments 'Adding full bibliography for 4344459--4344465.cif.'
_cod_database_code 4344462

loop_
_symmetry_equiv_pos_as_xyz
'x, y, z'
'-x, -y, -z'

loop_
_atom_site_label
_atom_site_type_symbol
_atom_site_fract_x
_atom_site_fract_y
_atom_site_fract_z
_atom_site_U_iso_or_equiv
_atom_site_adp_type
_atom_site_occupancy
_atom_site_symmetry_multiplicity
_atom_site_calc_flag
_atom_site_refinement_flags
_atom_site_disorder_assembly
_atom_site_disorder_group
La1 La 0.85780(2) 0.710578(15) 0.725401(14) 0.01363(4) Uani 1 1 d . . .
La2 La 0.35558(18) 0.19694(4) 0.73580(10) 0.01461(17) Uani 0.659(6) 1 d P . .
La2' La 0.3119(4) 0.19200(7) 0.7607(2) 0.0137(4) Uani 0.341(6) 1 d P A .
I1 I 1.08310(3) 0.74968(2) 0.539197(19) 0.02466(6) Uani 1 1 d . . .
I2 I 0.98889(3) 0.86266(2) 0.808037(19) 0.02348(6) Uani 1 1 d . . .
I3 I 0.69863(3) 0.89081(2) 0.661563(19) 0.02553(6) Uani 1 1 d . . .
I4 I 0.64810(3) 0.65504(2) 0.915552(18) 0.02528(6) Uani 1 1 d . . .
I5 I 0.70610(3) 0.56913(3) 0.64619(2) 0.03563(8) Uani 1 1 d . . .
I6 I 1.04091(4) 0.55014(3) 0.78998(3) 0.03903(8) Uani 1 1 d . . .
N1 N 0.1974(6) 0.3201(3) 0.6694(4) 0.0415(12) Uani 1 1 d . A 1
N2 N 0.3877(6) 0.3597(3) 0.7884(4) 0.0469(14) Uani 1 1 d . A 1
N3 N 0.3532(4) 0.0034(3) 0.7855(3) 0.0243(7) Uani 1 1 d . A .
N4 N 0.1932(4) 0.1107(3) 0.6682(4) 0.0332(9) Uani 1 1 d . A .
N7 N 0.5922(6) 0.1732(4) 0.7402(3) 0.0403(11) Uani 1 1 d . A .
N8 N 0.3684(4) 0.1440(3) 0.9094(3) 0.0306(8) Uani 1 1 d . A .
N9 N 0.4781(7) 0.1241(5) 0.5938(4) 0.0175(11) Uani 0.50 1 d PD A .
N10 N 0.7063(6) 0.1873(4) 0.9491(4) 0.0495(13) Uani 1 1 d . . .
C1 C 0.1301(6) 0.3687(4) 0.6355(3) 0.0328(11) Uani 1 1 d . . .
C2 C 0.0453(6) 0.4299(4) 0.5911(3) 0.0340(11) Uani 1 1 d . A .
H2A H 0.0804 0.4961 0.5743 0.051 Uiso 1 1 calc R . .
H2B H -0.0408 0.4275 0.6318 0.051 Uiso 1 1 calc R . .
H2C H 0.0403 0.4066 0.5378 0.051 Uiso 1 1 calc R . .
C3 C 0.3843(6) 0.4318(4) 0.8117(5) 0.0371(12) Uani 1 1 d . . .
C4 C 0.3804(6) 0.5214(4) 0.8444(4) 0.0354(11) Uani 1 1 d . A .
H4A H 0.3594 0.5076 0.9094 0.053 Uiso 1 1 calc R . .
H4B H 0.3148 0.5611 0.8254 0.053 Uiso 1 1 calc R . .
H4C H 0.4644 0.5555 0.8204 0.053 Uiso 1 1 calc R . .
C5 C 0.3512(4) -0.0801(3) 0.8000(3) 0.0218(7) Uani 1 1 d . . .
C6 C 0.3484(5) -0.1860(3) 0.8181(4) 0.0305(10) Uani 1 1 d . A .
H6A H 0.3343 -0.2095 0.8819 0.046 Uiso 1 1 calc R . .
H6B H 0.4304 -0.2079 0.7859 0.046 Uiso 1 1 calc R . .
H6C H 0.2786 -0.2108 0.7984 0.046 Uiso 1 1 calc R . .
C7 C 0.1409(4) 0.0724(3) 0.6280(3) 0.0240(8) Uani 1 1 d . . .
C8 C 0.0748(5) 0.0244(4) 0.5754(3) 0.0301(10) Uani 1 1 d . A .
H8A H 0.0741 0.0685 0.5204 0.045 Uiso 1 1 calc R . .
H8B H -0.0137 0.0058 0.6102 0.045 Uiso 1 1 calc R . .
H8C H 0.1203 -0.0327 0.5610 0.045 Uiso 1 1 calc R . .
N6 N 0.5000(7) 0.3271(5) 0.6018(4) 0.0166(11) Uani 0.50 1 d P A 1
C11 C 0.5564(8) 0.3744(6) 0.5354(5) 0.0185(13) Uani 0.50 1 d P A 1
C12 C 0.6274(9) 0.4362(8) 0.4508(6) 0.0285(19) Uani 0.50 1 d P A 1
H12A H 0.6417 0.5005 0.4613 0.043 Uiso 0.50 1 calc PR A 1
H12B H 0.5772 0.4399 0.4074 0.043 Uiso 0.50 1 calc PR A 1
H12C H 0.7103 0.4090 0.4280 0.043 Uiso 0.50 1 calc PR A 1
C13 C 0.6984(6) 0.1571(4) 0.7352(3) 0.0366(12) Uani 1 1 d . . .
C14 C 0.8343(7) 0.1372(5) 0.7295(4) 0.0468(15) Uani 1 1 d . A .
H14A H 0.8621 0.1665 0.7729 0.070 Uiso 1 1 calc R . .
H14B H 0.8873 0.1639 0.6697 0.070 Uiso 1 1 calc R . .
H14C H 0.8436 0.0679 0.7422 0.070 Uiso 1 1 calc R . .
C15 C 0.3755(5) 0.1129(3) 0.9811(3) 0.0264(8) Uani 1 1 d . . .
C16 C 0.3846(6) 0.0711(4) 1.0723(3) 0.0323(10) Uani 1 1 d . A .
H16A H 0.3734 0.0013 1.0824 0.048 Uiso 1 1 calc R . .
H16B H 0.3174 0.0961 1.1160 0.048 Uiso 1 1 calc R . .
H16C H 0.4690 0.0884 1.0783 0.048 Uiso 1 1 calc R . .
C17 C 0.5436(13) 0.1247(11) 0.5179(8) 0.0109(16) Uani 0.25 1 d PD A 1
C18 C 0.6153(16) 0.1211(14) 0.4237(10) 0.022(3) Uani 0.25 1 d PDU A 1
H18A H 0.5723 0.1595 0.3830 0.033 Uiso 0.25 1 calc PR A 1
H18B H 0.6170 0.0547 0.4150 0.033 Uiso 0.25 1 calc PR A 1
H18C H 0.7035 0.1468 0.4117 0.033 Uiso 0.25 1 calc PR A 1
C17' C 0.5288(13) 0.0937(11) 0.5342(8) 0.0109(16) Uani 0.25 1 d PDU A 2
C18' C 0.6012(16) 0.0640(14) 0.4510(10) 0.022(3) Uani 0.25 1 d PDU A 2
H18D H 0.5543 0.0808 0.4057 0.032 Uiso 0.25 1 calc PR A 2
H18E H 0.6108 -0.0054 0.4622 0.032 Uiso 0.25 1 calc PR A 2
H18F H 0.6862 0.0968 0.4300 0.032 Uiso 0.25 1 calc PR A 2
C19 C 0.6976(6) 0.2672(4) 0.9174(4) 0.0352(11) Uani 1 1 d . . .
C20 C 0.6865(7) 0.3678(5) 0.8770(5) 0.0475(15) Uani 1 1 d . . .
H20A H 0.6555 0.3701 0.8241 0.071 Uiso 1 1 calc R . .
H20B H 0.7708 0.4015 0.8601 0.071 Uiso 1 1 calc R . .
H20C H 0.6258 0.3988 0.9199 0.071 Uiso 1 1 calc R . .
N5 N 0.1328(8) 0.2199(6) 0.8576(6) 0.0280(15) Uani 0.50 1 d PDU A 1
C9 C 0.0767(9) 0.2602(7) 0.9128(6) 0.0247(16) Uani 0.50 1 d PDU A 1
C10 C 0.0108(11) 0.3164(8) 0.9812(7) 0.033(2) Uani 0.50 1 d PDU A 1
H10A H 0.0752 0.3524 0.9974 0.050 Uiso 0.50 1 calc PR A 1
H10B H -0.0397 0.2727 1.0340 0.050 Uiso 0.50 1 calc PR A 1
H10C H -0.0461 0.3610 0.9571 0.050 Uiso 0.50 1 calc PR A 1
N5A N 0.1040(11) 0.1035(12) 0.8637(8) 0.064(4) Uani 0.50 1 d PD A -2
C9A C 0.0214(11) 0.0649(12) 0.9252(8) 0.056(4) Uani 0.50 1 d PD A -2
C10A C -0.0819(15) 0.0158(14) 1.0028(9) 0.068(5) Uani 0.50 1 d PD A -2
H10D H -0.0626 0.0241 1.0578 0.102 Uiso 0.50 1 calc PR A -2
H10E H -0.0867 -0.0526 1.0012 0.102 Uiso 0.50 1 calc PR A -2
H10F H -0.1644 0.0435 1.0002 0.102 Uiso 0.50 1 calc PR A -2
N5B N 0.1544(12) 0.2830(9) 0.8759(8) 0.050(3) Uani 0.50 1 d PD A 3
C9B C 0.0868(12) 0.3209(9) 0.9317(8) 0.043(3) Uani 0.50 1 d PD A 3
C10B C -0.0094(17) 0.3629(13) 0.9993(10) 0.060(4) Uani 0.50 1 d PDU A 3
H10G H -0.0955 0.3534 0.9922 0.091 Uiso 0.50 1 calc PR A 3
H10H H 0.0109 0.4315 0.9912 0.091 Uiso 0.50 1 calc PR A 3
H10I H -0.0067 0.3313 1.0589 0.091 Uiso 0.50 1 calc PR A 3
N5C N 0.4447(16) 0.2442(14) 0.5914(10) 0.080(5) Uani 0.50 1 d PDU A .
C9C C 0.497(4) 0.282(3) 0.5145(16) 0.061(6) Uani 0.25 1 d PDU A 7
C10C C 0.572(6) 0.317(4) 0.418(2) 0.090(13) Uani 0.25 1 d PDU A 7
H10J H 0.6035 0.3830 0.4099 0.135 Uiso 0.25 1 calc PR A 7
H10K H 0.5153 0.3136 0.3791 0.135 Uiso 0.25 1 calc PR A 7
H10L H 0.6447 0.2761 0.4020 0.135 Uiso 0.25 1 calc PR A 7
C9D C 0.502(4) 0.247(3) 0.5141(15) 0.061(6) Uani 0.25 1 d PDU A 8
C10D C 0.566(6) 0.259(4) 0.4147(18) 0.090(13) Uani 0.25 1 d PDU A 8
H10M H 0.5079 0.2890 0.3813 0.135 Uiso 0.25 1 calc PR A 8
H10N H 0.5870 0.1956 0.3996 0.135 Uiso 0.25 1 calc PR A 8
H10O H 0.6456 0.2986 0.3994 0.135 Uiso 0.25 1 calc PR A 8

loop_
_atom_site_aniso_label
_atom_site_aniso_U_11
_atom_site_aniso_U_22
_atom_site_aniso_U_33
_atom_site_aniso_U_23
_atom_site_aniso_U_13
_atom_site_aniso_U_12
La1 0.01292(8) 0.01522(8) 0.01282(8) -0.00354(6) -0.00296(6) -0.00003(6)
La2 0.0148(4) 0.01622(16) 0.0123(3) -0.00113(15) -0.0038(3) 0.00225(15)
La2' 0.0191(9) 0.0109(3) 0.0130(7) -0.0023(3) -0.0074(7) 0.0000(3)
I1 0.02124(12) 0.02539(12) 0.02178(12) -0.00554(10) 0.00459(9) 0.00027(9)
I2 0.02683(12) 0.02308(12) 0.02373(12) -0.00575(9) -0.01120(10) -0.00586(9)
I3 0.01754(11) 0.03492(15) 0.02108(12) 0.00163(10) -0.00487(9) 0.00977(10)
I4 0.03130(14) 0.02483(12) 0.01500(10) -0.00487(9) 0.00296(9) -0.01024(10)
I5 0.02939(15) 0.0502(2) 0.02920(15) -0.02123(14) -0.00122(11) -0.01642(13)
I6 0.04542(19) 0.03698(17) 0.03725(17) -0.00533(14) -0.01716(15) 0.02360(15)
N1 0.076(4) 0.0188(17) 0.046(3) -0.0106(17) -0.041(3) 0.017(2)
N2 0.056(3) 0.024(2) 0.075(4) -0.012(2) -0.041(3) 0.003(2)
N3 0.0247(17) 0.0218(16) 0.0262(17) -0.0030(13) -0.0076(14) 0.0033(13)
N4 0.033(2) 0.0210(17) 0.053(3) -0.0064(17) -0.025(2) 0.0009(15)
N7 0.062(3) 0.038(2) 0.024(2) -0.0079(17) -0.015(2) 0.015(2)
N8 0.034(2) 0.031(2) 0.035(2) -0.0119(17) -0.0206(17) 0.0126(16)
N9 0.022(3) 0.020(3) 0.015(3) -0.011(2) -0.007(2) 0.006(2)
N10 0.062(4) 0.037(3) 0.044(3) -0.010(2) -0.002(3) 0.002(2)
C1 0.056(3) 0.025(2) 0.025(2) -0.0083(17) -0.021(2) 0.014(2)
C2 0.046(3) 0.036(3) 0.027(2) -0.0122(19) -0.018(2) 0.022(2)
C3 0.039(3) 0.021(2) 0.061(4) -0.006(2) -0.031(3) -0.0027(18)
C4 0.036(3) 0.030(2) 0.043(3) -0.008(2) -0.015(2) -0.007(2)
C5 0.0191(17) 0.0209(17) 0.0222(18) 0.0005(14) -0.0032(14) 0.0039(13)
C6 0.027(2) 0.0183(18) 0.040(3) 0.0008(17) -0.0021(18) 0.0034(15)
C7 0.0205(17) 0.0143(16) 0.037(2) -0.0013(15) -0.0086(16) -0.0026(13)
C8 0.035(2) 0.031(2) 0.0219(19) -0.0063(17) -0.0014(17) -0.0131(18)
N6 0.020(3) 0.011(2) 0.014(3) 0.003(2) 0.000(2) 0.001(2)
C11 0.018(3) 0.020(3) 0.012(3) 0.006(2) -0.001(2) -0.002(3)
C12 0.021(4) 0.036(5) 0.019(4) 0.014(3) -0.001(3) -0.010(3)
C13 0.055(3) 0.033(2) 0.0187(19) -0.0041(17) -0.006(2) 0.015(2)
C14 0.049(3) 0.054(4) 0.028(3) -0.005(2) 0.004(2) 0.012(3)
C15 0.030(2) 0.027(2) 0.029(2) -0.0129(17) -0.0140(17) 0.0106(17)
C16 0.043(3) 0.033(2) 0.023(2) -0.0073(18) -0.0107(19) 0.011(2)
C17 0.0112(18) 0.0109(19) 0.0109(18) -0.0027(10) -0.0031(10) 0.0004(10)
C18 0.019(4) 0.030(5) 0.020(4) -0.014(4) -0.004(4) -0.005(4)
C17' 0.0112(18) 0.0109(19) 0.0109(18) -0.0027(10) -0.0031(10) 0.0004(10)
C18' 0.020(4) 0.031(5) 0.018(4) -0.013(4) -0.007(4) 0.010(4)
C19 0.038(3) 0.036(3) 0.028(2) -0.0059(19) -0.002(2) 0.001(2)
C20 0.041(3) 0.039(3) 0.057(4) 0.004(3) -0.012(3) -0.001(2)
N5 0.0276(17) 0.0284(17) 0.0278(17) -0.0052(10) -0.0071(10) 0.0012(10)
C9 0.022(3) 0.027(3) 0.023(3) -0.001(2) -0.006(2) 0.001(2)
C10 0.039(4) 0.033(4) 0.024(3) -0.003(3) -0.005(3) 0.009(3)
N5A 0.039(6) 0.123(12) 0.042(6) -0.049(7) -0.011(5) 0.027(7)
C9A 0.032(6) 0.107(13) 0.040(6) -0.043(8) -0.013(5) 0.010(7)
C10A 0.051(8) 0.113(15) 0.046(8) -0.044(9) -0.006(7) 0.004(9)
N5B 0.049(6) 0.052(7) 0.043(6) -0.005(5) -0.005(5) 0.011(5)
C9B 0.044(6) 0.042(6) 0.037(6) 0.008(5) -0.008(5) 0.010(5)
C10B 0.073(6) 0.055(5) 0.049(5) -0.009(4) -0.011(4) 0.014(4)
N5C 0.072(8) 0.099(9) 0.064(7) -0.002(6) -0.020(6) 0.007(7)
C9C 0.061(8) 0.067(10) 0.055(7) -0.011(6) -0.015(6) 0.004(7)
C10C 0.077(15) 0.13(3) 0.041(10) 0.014(18) -0.008(10) 0.01(3)
C9D 0.061(8) 0.067(10) 0.055(7) -0.011(6) -0.015(6) 0.004(7)
C10D 0.077(15) 0.13(3) 0.041(10) 0.014(18) -0.008(10) 0.01(3)

loop_
_atom_type_symbol
_atom_type_description
_atom_type_scat_dispersion_real
_atom_type_scat_dispersion_imag
_atom_type_scat_source
C C 0.0033 0.0016 'International Tables Vol C Tables 4.2.6.8 and 6.1.1.4'
H H 0.0000 0.0000 'International Tables Vol C Tables 4.2.6.8 and 6.1.1.4'
N N 0.0061 0.0033 'International Tables Vol C Tables 4.2.6.8 and 6.1.1.4'
I I -0.4742 1.8119 'International Tables Vol C Tables 4.2.6.8 and 6.1.1.4'
La La -0.2871 2.4523 'International Tables Vol C Tables 4.2.6.8 and 6.1.1.4'

loop_
_geom_angle_atom_site_label_1
_geom_angle_atom_site_label_2
_geom_angle_atom_site_label_3
_geom_angle
I6 La1 I5 94.977(14)
I6 La1 I4 90.023(12)
I5 La1 I4 89.803(10)
I6 La1 I3 173.123(12)
I5 La1 I3 91.505(12)
I4 La1 I3 92.297(10)
I6 La1 I2 89.186(12)
I5 La1 I2 175.259(12)
I4 La1 I2 87.924(10)
I3 La1 I2 84.432(11)
I6 La1 I1 84.856(11)
I5 La1 I1 89.849(11)
I4 La1 I1 174.818(11)
I3 La1 I1 92.881(10)
I2 La1 I1 92.788(10)
La2' La2 N5C 144.4(5)
La2' La2 N7 132.55(17)
N5C La2 N7 83.0(5)
La2' La2 N9 139.4(2)
N5C La2 N9 40.2(5)
N7 La2 N9 71.74(18)
La2' La2 N2 86.36(19)
N5C La2 N2 98.7(5)
N7 La2 N2 83.75(17)
N9 La2 N2 132.9(2)
La2' La2 N6 142.79(19)
N5C La2 N6 30.9(5)
N7 La2 N6 73.45(19)
N9 La2 N6 66.1(2)
N2 La2 N6 68.7(2)
La2' La2 N4 74.98(17)
N5C La2 N4 79.2(5)
N7 La2 N4 134.21(16)
N9 La2 N4 67.45(19)
N2 La2 N4 140.40(15)
N6 La2 N4 106.78(19)
La2' La2 N1 75.58(18)
N5C La2 N1 72.0(5)
N7 La2 N1 143.62(19)
N9 La2 N1 102.25(19)
N2 La2 N1 74.66(15)
N6 La2 N1 71.5(2)
N4 La2 N1 67.04(14)
La2' La2 N3 81.37(16)
N5C La2 N3 111.7(5)
N7 La2 N3 79.20(15)
N9 La2 N3 71.63(18)
N2 La2 N3 142.73(16)
N6 La2 N3 134.89(18)
N4 La2 N3 69.11(13)
N1 La2 N3 134.29(15)
La2' La2 N5 14.3(2)
N5C La2 N5 138.1(5)
N7 La2 N5 134.7(2)
N9 La2 N5 149.2(2)
N2 La2 N5 73.7(2)
N6 La2 N5 129.1(2)
N4 La2 N5 81.9(2)
N1 La2 N5 66.3(2)
N3 La2 N5 95.5(2)
La2' La2 N8 62.82(16)
N5C La2 N8 152.5(5)
N7 La2 N8 69.81(14)
N9 La2 N8 128.45(17)
N2 La2 N8 74.52(16)
N6 La2 N8 129.91(19)
N4 La2 N8 123.20(16)
N1 La2 N8 128.97(16)
N3 La2 N8 68.55(13)
N5 La2 N8 66.6(2)
La2' La2 N5A 18.9(3)
N5C La2 N5A 140.0(5)
N7 La2 N5A 130.7(3)
N9 La2 N5A 121.6(3)
N2 La2 N5A 105.0(3)
N6 La2 N5A 155.3(3)
N4 La2 N5A 62.0(2)
N1 La2 N5A 83.7(3)
N3 La2 N5A 64.6(3)
N5 La2 N5A 32.8(3)
N8 La2 N5A 66.5(2)
La2 La2' N5 162.3(3)
La2 La2' N8 106.7(2)
N5 La2' N8 77.6(3)
La2 La2' N5A 157.3(3)
N5 La2' N5A 39.8(4)
N8 La2' N5A 77.2(3)
La2 La2' N4 93.80(19)
N5 La2' N4 94.4(3)
N8 La2' N4 136.20(17)
N5A La2' N4 70.3(3)
La2 La2' N1 93.3(2)
N5 La2' N1 75.1(3)
N8 La2' N1 143.90(18)
N5A La2' N1 95.9(4)
N4 La2' N1 69.49(14)
La2 La2' N5B 141.6(3)
N5 La2' N5B 22.2(4)
N8 La2' N5B 73.2(3)
N5A La2' N5B 61.1(4)
N4 La2' N5B 112.9(3)
N1 La2' N5B 72.6(3)
La2 La2' N2 82.3(2)
N5 La2' N2 81.9(3)
N8 La2' N2 77.52(16)
N5A La2' N2 120.0(3)
N4 La2' N2 144.71(15)
N1 La2' N2 75.70(15)
N5B La2' N2 59.8(3)
La2 La2' N5C 29.0(4)
N5 La2' N5C 142.1(4)
N8 La2' N5C 135.5(4)
N5A La2' N5C 143.5(5)
N4 La2' N5C 73.4(4)
N1 La2' N5C 67.1(4)
N5B La2' N5C 133.5(5)
N2 La2' N5C 88.0(5)
La2 La2' N3 87.50(19)
N5 La2' N3 110.0(3)
N8 La2' N3 71.89(13)
N5A La2' N3 72.3(3)
N4 La2' N3 70.80(13)
N1 La2' N3 140.25(14)
N5B La2' N3 126.3(3)
N2 La2' N3 143.35(15)
N5C La2' N3 99.8(4)
La2 La2' N7 39.97(16)
N5 La2' N7 141.4(2)
N8 La2' N7 66.80(14)
N5A La2' N7 136.1(3)
N4 La2' N7 121.40(19)
N1 La2' N7 128.0(2)
N5B La2' N7 125.6(3)
N2 La2' N7 76.49(17)
N5C La2' N7 69.0(4)
N3 La2' N7 73.26(15)
La2 La2' N9 34.23(18)
N5 La2' N9 156.7(3)
N8 La2' N9 119.57(19)
N5A La2' N9 124.2(3)
N4 La2' N9 62.36(18)
N1 La2' N9 93.87(19)
N5B La2' N9 166.3(3)
N2 La2' N9 115.7(2)
N5C La2' N9 34.1(4)
N3 La2' N9 65.72(17)
N7 La2' N9 61.16(17)
C1 N1 La2' 169.9(6)
C1 N1 La2 174.5(4)
La2' N1 La2 11.16(6)
C3 N2 La2 170.7(5)
C3 N2 La2' 160.9(6)
La2 N2 La2' 11.30(5)
C5 N3 La2' 169.8(4)
C5 N3 La2 174.4(4)
La2' N3 La2 11.13(5)
C7 N4 La2' 178.4(4)
C7 N4 La2 168.8(4)
La2' N4 La2 11.23(6)
C13 N7 La2 172.8(5)
C13 N7 La2' 173.7(5)
La2 N7 La2' 7.48(3)
C15 N8 La2' 168.8(4)
C15 N8 La2 173.5(4)
La2' N8 La2 10.49(6)
C17' N9 C17 22.7(8)
C17' N9 N5C 124.5(11)
C17 N9 N5C 102.5(10)
C17' N9 C9D 86.3(12)
C17 N9 C9D 64.4(11)
N5C N9 C9D 38.2(8)
C17' N9 La2 179.6(9)
C17 N9 La2 157.3(9)
N5C N9 La2 55.4(5)
C9D N9 La2 93.6(8)
C17' N9 La2' 173.5(9)
C17 N9 La2' 161.5(8)
N5C N9 La2' 59.1(5)
C9D N9 La2' 97.2(8)
La2 N9 La2' 6.33(3)
N1 C1 C2 179.1(6)
N2 C3 C4 177.9(7)
N3 C5 C6 179.8(6)
N4 C7 C8 179.2(5)
C11 N6 N5C 113.6(9)
C11 N6 La2 168.9(7)
N5C N6 La2 55.4(6)
C11 N6 La2' 169.2(6)
N5C N6 La2' 58.0(7)
La2 N6 La2' 5.84(4)
N6 C11 C12 179.1(10)
N7 C13 C14 179.4(7)
N8 C15 C16 178.8(5)
N9 C17 C18 175.5(14)
N9 C17' C18' 174.0(16)
N10 C19 C20 179.7(7)
C9 N5 La2' 151.4(8)
C9 N5 La2 148.9(8)
La2' N5 La2 3.36(5)
N5 C9 C10 176.6(11)
C9A N5A La2' 165.4(10)
C9A N5A La2 166.6(10)
La2' N5A La2 3.79(6)
N5A C9A C10A 180(2)
C9B N5B La2' 176.0(11)
C9B N5B La2 173.4(12)
La2' N5B La2 6.05(6)
N5B C9B C10B 173.8(17)
C9D N5C C9C 24(3)
C9D N5C N6 97(2)
C9C N5C N6 78(2)
C9D N5C N9 80(2)
C9C N5C N9 103(2)
N6 N5C N9 139.2(13)
C9D N5C La2 164(2)
C9C N5C La2 171(3)
N6 N5C La2 93.7(9)
N9 N5C La2 84.4(7)
C9D N5C La2' 166(2)
C9C N5C La2' 170(2)
N6 N5C La2' 95.8(8)
N9 N5C La2' 86.8(6)
La2 N5C La2' 6.59(9)
N5C C9C C10C 173(4)
N5C C9D C10D 174(4)
N5C C9D N9 62.1(18)
C10D C9D N9 123(3)

loop_
_geom_bond_atom_site_label_1
_geom_bond_atom_site_label_2
_geom_bond_distance
La1 I6 3.1503(4)
La1 I5 3.1600(4)
La1 I4 3.1643(4)
La1 I3 3.1715(4)
La1 I2 3.1745(4)
La1 I1 3.1916(4)
La2 La2' 0.515(2)
La2 N5C 2.175(14)
La2 N7 2.542(6)
La2 N9 2.629(6)
La2 N2 2.605(5)
La2 N6 2.636(6)
La2 N4 2.640(4)
La2 N1 2.656(4)
La2 N3 2.666(4)
La2 N5 2.668(8)
La2 N8 2.710(4)
La2 N5A 3.008(13)
La2' N5 2.173(9)
La2' N8 2.516(4)
La2' N5A 2.526(14)
La2' N4 2.555(4)
La2' N1 2.577(4)
La2' N5B 2.617(11)
La2' N2 2.623(5)
La2' N5C 2.611(15)
La2' N3 2.638(4)
La2' N7 2.915(7)
La2' N9 3.039(7)
N1 C1 1.143(6)
N2 C3 1.127(7)
N3 C5 1.143(6)
N4 C7 1.138(6)
N7 C13 1.131(8)
N8 C15 1.144(6)
N9 C17' 1.100(11)
N9 C17 1.202(11)
N9 N5C 1.71(2)
N9 C9D 1.90(4)
N10 C19 1.146(8)
C1 C2 1.455(7)
C3 C4 1.430(7)
C5 C6 1.451(6)
C7 C8 1.458(6)
N6 C11 1.135(9)
N6 N5C 1.36(2)
C11 C12 1.453(10)
C13 C14 1.446(9)
C15 C16 1.462(7)
C17 C18 1.473(14)
C17' C18' 1.452(14)
C19 C20 1.447(8)
N5 C9 1.146(11)
C9 C10 1.464(11)
N5A C9A 1.160(14)
C9A C10A 1.461(15)
N5B C9B 1.176(13)
C9B C10B 1.464(14)
N5C C9D 1.192(18)
N5C C9C 1.199(18)
C9C C10C 1.499(19)
C9D C10D 1.496(19)
